data_7021167
loop_
_publ_author_name
'Barone, Carmen R.'
'Coletti, Cecilia'
'McQuitty, Ruth J.'
'Farrer, Nicola J.'
'Lorusso, Giuseppe'
'Maresca, Luciana'
'Marrone, Alessandro'
'Natile, Giovanni'
'Pacifico, Concetta'
'Parsons, Simon'
'Re, Nazzareno'
'Sadler, Peter J.'
'White, Fraser J.'

_publ_section_title
;
 Photo-isomerisation of alkenyl complexes of platinum(ii): structural,
 spectroscopic, kinetic and computational investigations.
;
_journal_issue 19
_journal_name_full 'Dalton transactions (Cambridge, England : 2003)'
_journal_page_first 6840
_journal_page_last 6851
_journal_paper_doi 10.1039/c3dt32354d
_journal_volume 42
_journal_year 2013
_chemical_formula_moiety '[Pt(Me2NCH2CH2NMe2)(C8H7)Cl]'
_chemical_formula_sum 'C14 H23 Cl N2 Pt'
_chemical_formula_weight 449.88
_chemical_name_systematic
;
?
;
_space_group_IT_number 61
_symmetry_cell_setting orthorhombic
_symmetry_space_group_name_Hall '-P 2ac 2ab'
_symmetry_space_group_name_H-M 'P b c a'
_atom_sites_solution_hydrogens geom
_atom_sites_solution_primary Patterson
_atom_sites_solution_secondary difmap
_audit_creation_date 05-08-16
_audit_creation_method SHELXL-97
_cell_angle_alpha 90.00
_cell_angle_beta 90.00
_cell_angle_gamma 90.00
_cell_formula_units_Z 24
_cell_length_a 21.7511(17)
_cell_length_b 11.4643(9)
_cell_length_c 37.772(3)
_cell_measurement_reflns_used 6709
_cell_measurement_temperature 150(2)
_cell_measurement_theta_max 27.5
_cell_measurement_theta_min 2
_cell_volume 9418.9(13)
_computing_cell_refinement Saint
_computing_data_collection Smart
_computing_data_reduction Saint
_computing_molecular_graphics XP
_computing_publication_material 'PLATON, XCIF'
_computing_structure_refinement 'SHELXL-97 (Sheldrick, 2008)'
_computing_structure_solution Dirdif
_diffrn_ambient_temperature 150(2)
_diffrn_measured_fraction_theta_full 1.000
_diffrn_measured_fraction_theta_max 0.960
_diffrn_measurement_device_type 'Bruker Smart Apex CCD'
_diffrn_measurement_method Omega
_diffrn_radiation_monochromator graphite
_diffrn_radiation_source 'fine-focus sealed tube'
_diffrn_radiation_type MoK\a
_diffrn_radiation_wavelength 0.71073
_diffrn_reflns_av_R_equivalents 0.0647
_diffrn_reflns_av_sigmaI/netI 0.0366
_diffrn_reflns_limit_h_max 28
_diffrn_reflns_limit_h_min -28
_diffrn_reflns_limit_k_max 14
_diffrn_reflns_limit_k_min -15
_diffrn_reflns_limit_l_max 49
_diffrn_reflns_limit_l_min -51
_diffrn_reflns_number 135583
_diffrn_reflns_theta_full 27.51
_diffrn_reflns_theta_max 28.97
_diffrn_reflns_theta_min 1.08
_exptl_absorpt_coefficient_mu 9.095
_exptl_absorpt_correction_T_max 0.29063
_exptl_absorpt_correction_T_min 0.01975
_exptl_absorpt_correction_type 'Integration + multiscan'
_exptl_absorpt_process_details 'XPREP + SADABS'
_exptl_crystal_colour colourless
_exptl_crystal_density_diffrn 1.904
_exptl_crystal_density_method 'not measured'
_exptl_crystal_description lath
_exptl_crystal_F_000 5184
_exptl_crystal_recrystallization_method
;
>From CH2Cl2/hexane
;
_exptl_crystal_size_max 0.90
_exptl_crystal_size_mid 0.30
_exptl_crystal_size_min 0.14
_refine_diff_density_max 3.182
_refine_diff_density_min -1.138
_refine_diff_density_rms 0.159
_refine_ls_extinction_method none
_refine_ls_goodness_of_fit_ref 1.075
_refine_ls_hydrogen_treatment riding
_refine_ls_matrix_type full
_refine_ls_number_parameters 487
_refine_ls_number_reflns 11993
_refine_ls_number_restraints 0
_refine_ls_restrained_S_all 1.075
_refine_ls_R_factor_all 0.0414
_refine_ls_R_factor_gt 0.0307
_refine_ls_shift/su_max 0.006
_refine_ls_shift/su_mean 0.000
_refine_ls_structure_factor_coef Fsqd
_refine_ls_weighting_details 'calc w=1/[\s^2^(Fo^2^)+(0.0154P)^2^+41.4919P] where P=(Fo^2^+2Fc^2^)/3'
_refine_ls_weighting_scheme calc
_refine_ls_wR_factor_gt 0.0659
_refine_ls_wR_factor_ref 0.0687
_reflns_number_gt 10157
_reflns_number_total 11993
_reflns_threshold_expression >2sigma(I)
_cod_data_source_file c3dt32354d.txt
_cod_data_source_block E2a
_cod_depositor_comments
;
The following automatic conversions were performed:

'_symmetry_cell_setting' value 'Orthorhombic' changed to
'orthorhombic' according to
/home/saulius/struct/CIF-dictionaries/cif_core.dic dictionary named
'cif_core.dic' version 2.4.2 from 2011-04-26.

Automatic conversion script
Id: cif_fix_values 1891 2012-01-12 08:04:46Z andrius 

The following automatic conversions were performed:

'_atom_sites_solution_hydrogens' value 'geometric' was changed to
'geom'.

Automatic conversion script
Id: cif_fix_values 6452 2018-10-05 10:23:21Z andrius 
;
_cod_original_cell_volume 9418.8(13)
_cod_original_sg_symbol_H-M Pbca
_cod_database_code 7021167

loop_
_symmetry_equiv_pos_as_xyz
'x, y, z'
'-x+1/2, y+1/2, z'
'x, -y+1/2, z+1/2'
'-x+1/2, -y, z+1/2'
'-x, -y, -z'
'x-1/2, -y-1/2, -z'
'-x, y-1/2, -z-1/2'
'x-1/2, y, -z-1/2'

loop_
_atom_site_label
_atom_site_type_symbol
_atom_site_fract_x
_atom_site_fract_y
_atom_site_fract_z
_atom_site_U_iso_or_equiv
_atom_site_adp_type
_atom_site_occupancy
_atom_site_symmetry_multiplicity
_atom_site_calc_flag
_atom_site_refinement_flags
Pt1a Pt 0.203413(7) 0.106864(14) 0.498509(4) 0.01741(4) Uani 1 1 d .
Cl1a Cl 0.26812(5) 0.21600(10) 0.46364(3) 0.0255(2) Uani 1 1 d .
C8a C 0.1309(2) 0.1759(4) 0.47447(12) 0.0243(9) Uani 1 1 d .
H8a H 0.1173 0.2492 0.4832 0.029 Uiso 1 1 calc R
C7a C 0.0997(2) 0.1319(4) 0.44783(13) 0.0283(10) Uani 1 1 d .
H7a H 0.1150 0.0612 0.4381 0.034 Uiso 1 1 calc R
C1a C 0.0435(2) 0.1799(4) 0.43125(12) 0.0274(10) Uani 1 1 d .
C2a C 0.0136(2) 0.1137(5) 0.40570(13) 0.0317(11) Uani 1 1 d .
H2a H 0.0299 0.0398 0.3992 0.038 Uiso 1 1 calc R
C3a C -0.0398(2) 0.1537(5) 0.38937(14) 0.0380(13) Uani 1 1 d .
H3a H -0.0596 0.1069 0.3720 0.046 Uiso 1 1 calc R
C4a C -0.0640(2) 0.2604(5) 0.39819(15) 0.0403(14) Uani 1 1 d .
H4a H -0.1009 0.2875 0.3875 0.048 Uiso 1 1 calc R
C5a C -0.0337(2) 0.3270(5) 0.42292(16) 0.0405(13) Uani 1 1 d .
H5a H -0.0495 0.4018 0.4288 0.049 Uiso 1 1 calc R
C6a C 0.0189(2) 0.2881(5) 0.43935(14) 0.0324(11) Uani 1 1 d .
H6a H 0.0386 0.3361 0.4564 0.039 Uiso 1 1 calc R
N2a N 0.27935(17) 0.0227(3) 0.52531(10) 0.0216(8) Uani 1 1 d .
C12a C 0.2501(2) -0.0744(4) 0.54545(13) 0.0318(11) Uani 1 1 d .
H121a H 0.2781 -0.1012 0.5644 0.038 Uiso 1 1 calc R
H122a H 0.2420 -0.1409 0.5294 0.038 Uiso 1 1 calc R
C11a C 0.1909(2) -0.0326(5) 0.56130(12) 0.0321(11) Uani 1 1 d .
H111a H 0.1706 -0.0978 0.5739 0.039 Uiso 1 1 calc R
H112a H 0.1996 0.0297 0.5788 0.039 Uiso 1 1 calc R
N1a N 0.14895(17) 0.0134(3) 0.53328(10) 0.0239(8) Uani 1 1 d .
C14a C 0.3252(2) -0.0301(4) 0.50072(14) 0.0330(11) Uani 1 1 d .
H141a H 0.3043 -0.0848 0.4848 0.050 Uiso 1 1 calc R
H142a H 0.3565 -0.0717 0.5144 0.050 Uiso 1 1 calc R
H143a H 0.3448 0.0316 0.4868 0.050 Uiso 1 1 calc R
C13a C 0.3111(2) 0.1043(4) 0.54898(14) 0.0329(11) Uani 1 1 d .
H131a H 0.2813 0.1401 0.5651 0.049 Uiso 1 1 calc R
H132a H 0.3311 0.1653 0.5349 0.049 Uiso 1 1 calc R
H133a H 0.3422 0.0622 0.5627 0.049 Uiso 1 1 calc R
C9a C 0.1166(2) -0.0846(4) 0.51525(14) 0.0336(11) Uani 1 1 d .
H91a H 0.1469 -0.1353 0.5037 0.050 Uiso 1 1 calc R
H92a H 0.0884 -0.0533 0.4974 0.050 Uiso 1 1 calc R
H93a H 0.0933 -0.1297 0.5327 0.050 Uiso 1 1 calc R
C10a C 0.1023(2) 0.0876(5) 0.55059(14) 0.0360(12) Uani 1 1 d .
H101a H 0.1227 0.1529 0.5625 0.054 Uiso 1 1 calc R
H102a H 0.0795 0.0413 0.5680 0.054 Uiso 1 1 calc R
H103a H 0.0738 0.1178 0.5327 0.054 Uiso 1 1 calc R
Pt1b Pt 0.712148(8) 0.084196(16) 0.671383(4) 0.02117(5) Uani 1 1 d .
Cl1b Cl 0.68667(6) 0.20217(12) 0.71857(3) 0.0348(3) Uani 1 1 d .
C8b C 0.7995(2) 0.0764(5) 0.68627(13) 0.0315(11) Uani 1 1 d .
H8b H 0.8159 -0.0003 0.6869 0.038 Uiso 1 1 calc R
C7b C 0.8390(2) 0.1585(5) 0.69553(12) 0.0295(11) Uani 1 1 d .
H7b H 0.8248 0.2369 0.6959 0.035 Uiso 1 1 calc R
C1b C 0.9039(2) 0.1367(5) 0.70542(12) 0.0292(11) Uani 1 1 d .
C2b C 0.9337(2) 0.2156(5) 0.72773(13) 0.0343(12) Uani 1 1 d .
H2b H 0.9127 0.2837 0.7355 0.041 Uiso 1 1 calc R
C3b C 0.9938(2) 0.1959(6) 0.73875(14) 0.0405(13) Uani 1 1 d .
H3b H 1.0128 0.2493 0.7546 0.049 Uiso 1 1 calc R
C4b C 1.0260(3) 0.1002(6) 0.72707(14) 0.0426(14) Uani 1 1 d .
H4b H 1.0674 0.0885 0.7342 0.051 Uiso 1 1 calc R
C5b C 0.9975(2) 0.0213(5) 0.70499(14) 0.0403(13) Uani 1 1 d .
H73 H 1.0191 -0.0457 0.6971 0.048 Uiso 1 1 calc R
C6b C 0.9368(2) 0.0399(5) 0.69423(13) 0.0369(12) Uani 1 1 d .
H6b H 0.9177 -0.0150 0.6789 0.044 Uiso 1 1 calc R
N2b N 0.61658(19) 0.0768(4) 0.65368(11) 0.0310(9) Uani 1 1 d .
C12b C 0.6189(3) 0.0210(6) 0.61852(15) 0.0429(14) Uani 1 1 d .
H121b H 0.5799 -0.0214 0.6145 0.051 Uiso 1 1 calc R
H122b H 0.6221 0.0826 0.6002 0.051 Uiso 1 1 calc R
C11b C 0.6697(3) -0.0596(7) 0.61411(19) 0.066(2) Uani 1 1 d .
H111b H 0.6730 -0.0804 0.5887 0.079 Uiso 1 1 calc R
H112b H 0.6604 -0.1319 0.6274 0.079 Uiso 1 1 calc R
N1b N 0.72961(17) -0.0135(3) 0.62627(9) 0.0234(8) Uani 1 1 d .
C13b C 0.5873(3) 0.1914(6) 0.65085(18) 0.0571(19) Uani 1 1 d .
H131b H 0.6113 0.2409 0.6349 0.086 Uiso 1 1 calc R
H132b H 0.5855 0.2277 0.6743 0.086 Uiso 1 1 calc R
H133b H 0.5456 0.1823 0.6415 0.086 Uiso 1 1 calc R
C14b C 0.5805(3) 0.0027(8) 0.67772(18) 0.068(2) Uani 1 1 d .
H141b H 0.6003 -0.0738 0.6798 0.102 Uiso 1 1 calc R
H142b H 0.5389 -0.0071 0.6682 0.102 Uiso 1 1 calc R
H143b H 0.5783 0.0395 0.7011 0.102 Uiso 1 1 calc R
C10b C 0.7689(4) -0.1179(6) 0.63167(17) 0.074(3) Uani 1 1 d .
H101b H 0.7504 -0.1679 0.6498 0.110 Uiso 1 1 calc R
H102b H 0.8099 -0.0933 0.6394 0.110 Uiso 1 1 calc R
H103b H 0.7721 -0.1613 0.6094 0.110 Uiso 1 1 calc R
C9b C 0.7604(4) 0.0556(6) 0.59947(14) 0.062(2) Uani 1 1 d .
H91b H 0.7991 0.0859 0.6090 0.093 Uiso 1 1 calc R
H92b H 0.7339 0.1209 0.5925 0.093 Uiso 1 1 calc R
H93b H 0.7689 0.0068 0.5787 0.093 Uiso 1 1 calc R
Pt1c Pt 0.197767(7) 0.138454(15) 0.162517(4) 0.01786(4) Uani 1 1 d .
Cl1c Cl 0.25860(5) 0.25246(10) 0.12663(3) 0.0257(2) Uani 1 1 d .
C8c C 0.1219(2) 0.2013(4) 0.14092(12) 0.0219(9) Uani 1 1 d .
H8c H 0.1057 0.2699 0.1515 0.026 Uiso 1 1 calc R
C7c C 0.0907(2) 0.1595(4) 0.11343(12) 0.0258(10) Uani 1 1 d .
H7c H 0.1091 0.0965 0.1010 0.031 Uiso 1 1 calc R
C1c C 0.0307(2) 0.2004(4) 0.10011(12) 0.0236(9) Uani 1 1 d .
C6c C -0.0100(2) 0.2644(4) 0.12128(13) 0.0279(10) Uani 1 1 d .
H6c H 0.0007 0.2819 0.1451 0.033 Uiso 1 1 calc R
C5c C -0.0655(2) 0.3023(5) 0.10791(14) 0.0311(11) Uani 1 1 d .
H5c H -0.0922 0.3466 0.1226 0.037 Uiso 1 1 calc R
C4c C -0.0831(2) 0.2770(5) 0.07365(14) 0.0352(12) Uani 1 1 d .
H4c H -0.1213 0.3041 0.0647 0.042 Uiso 1 1 calc R
C3c C -0.0445(2) 0.2121(5) 0.05261(14) 0.0350(12) Uani 1 1 d .
H3c H -0.0563 0.1936 0.0290 0.042 Uiso 1 1 calc R
C2c C 0.0121(2) 0.1731(4) 0.06581(13) 0.0298(11) Uani 1 1 d .
H2c H 0.0381 0.1274 0.0511 0.036 Uiso 1 1 calc R
N2c N 0.27669(17) 0.0586(3) 0.18858(10) 0.0230(8) Uani 1 1 d .
C12c C 0.2504(2) -0.0431(4) 0.20745(12) 0.0274(10) Uani 1 1 d .
H121c H 0.2791 -0.0690 0.2262 0.033 Uiso 1 1 calc R
H122c H 0.2445 -0.1085 0.1907 0.033 Uiso 1 1 calc R
C11c C 0.1894(2) -0.0103(4) 0.22374(12) 0.0275(10) Uani 1 1 d .
H111c H 0.1712 -0.0794 0.2355 0.033 Uiso 1 1 calc R
H112c H 0.1958 0.0507 0.2419 0.033 Uiso 1 1 calc R
N1c N 0.14644(17) 0.0339(3) 0.19611(10) 0.0227(8) Uani 1 1 d .
C14c C 0.3048(3) 0.1408(5) 0.21421(14) 0.0357(12) Uani 1 1 d .
H141c H 0.2734 0.1682 0.2308 0.053 Uiso 1 1 calc R
H142c H 0.3222 0.2075 0.2014 0.053 Uiso 1 1 calc R
H143c H 0.3376 0.1009 0.2273 0.053 Uiso 1 1 calc R
C13c C 0.3241(2) 0.0174(5) 0.16402(13) 0.0308(11) Uani 1 1 d .
H131c H 0.3418 0.0841 0.1514 0.046 Uiso 1 1 calc R
H132c H 0.3057 -0.0367 0.1470 0.046 Uiso 1 1 calc R
H133c H 0.3565 -0.0227 0.1773 0.046 Uiso 1 1 calc R
C10c C 0.0961(2) 0.0972(5) 0.21443(14) 0.0342(12) Uani 1 1 d .
H101c H 0.0669 0.1271 0.1969 0.051 Uiso 1 1 calc R
H102c H 0.1134 0.1625 0.2279 0.051 Uiso 1 1 calc R
H103c H 0.0749 0.0439 0.2306 0.051 Uiso 1 1 calc R
C9c C 0.1193(2) -0.0655(4) 0.17660(13) 0.0276(10) Uani 1 1 d .
H91c H 0.0912 -0.0361 0.1584 0.041 Uiso 1 1 calc R
H92c H 0.0966 -0.1154 0.1931 0.041 Uiso 1 1 calc R
H93c H 0.1522 -0.1108 0.1654 0.041 Uiso 1 1 calc R

loop_
_atom_site_aniso_label
_atom_site_aniso_U_11
_atom_site_aniso_U_22
_atom_site_aniso_U_33
_atom_site_aniso_U_23
_atom_site_aniso_U_13
_atom_site_aniso_U_12
Pt1a 0.02003(8) 0.01598(8) 0.01622(8) 0.00005(6) -0.00055(6) -0.00005(6)
Cl1a 0.0298(6) 0.0249(6) 0.0218(5) 0.0013(4) 0.0046(4) -0.0035(4)
C8a 0.022(2) 0.020(2) 0.031(2) 0.0047(19) -0.0006(18) 0.0000(18)
C7a 0.028(2) 0.025(3) 0.032(2) -0.001(2) -0.0024(19) 0.007(2)
C1a 0.023(2) 0.032(3) 0.027(2) 0.007(2) -0.0015(18) 0.002(2)
C2a 0.032(3) 0.030(3) 0.033(3) 0.006(2) -0.003(2) -0.002(2)
C3a 0.028(3) 0.055(4) 0.031(3) 0.013(3) -0.006(2) -0.014(3)
C4a 0.020(2) 0.054(4) 0.047(3) 0.029(3) -0.004(2) -0.002(2)
C5a 0.030(3) 0.038(3) 0.054(3) 0.014(3) 0.004(2) 0.007(2)
C6a 0.027(3) 0.033(3) 0.037(3) 0.006(2) 0.001(2) 0.000(2)
N2a 0.0251(19) 0.0165(19) 0.0234(18) -0.0010(15) -0.0015(15) -0.0004(15)
C12a 0.036(3) 0.029(3) 0.031(2) 0.007(2) -0.003(2) 0.001(2)
C11a 0.042(3) 0.032(3) 0.022(2) 0.007(2) 0.002(2) -0.002(2)
N1a 0.0248(19) 0.024(2) 0.0232(18) 0.0006(16) 0.0061(15) -0.0011(16)
C14a 0.030(3) 0.028(3) 0.041(3) -0.007(2) -0.004(2) 0.008(2)
C13a 0.039(3) 0.025(3) 0.035(3) -0.005(2) -0.014(2) 0.002(2)
C9a 0.041(3) 0.027(3) 0.034(3) 0.002(2) -0.001(2) -0.009(2)
C10a 0.036(3) 0.036(3) 0.036(3) 0.000(2) 0.018(2) 0.005(2)
Pt1b 0.02586(9) 0.02192(9) 0.01574(8) 0.00150(6) -0.00255(6) 0.00197(7)
Cl1b 0.0465(7) 0.0369(7) 0.0210(5) -0.0055(5) -0.0043(5) 0.0119(6)
C8b 0.030(3) 0.034(3) 0.030(2) -0.002(2) -0.001(2) 0.004(2)
C7b 0.033(3) 0.031(3) 0.024(2) 0.001(2) 0.0031(19) 0.001(2)
C1b 0.028(2) 0.040(3) 0.019(2) 0.005(2) 0.0012(18) -0.007(2)
C2b 0.035(3) 0.039(3) 0.028(3) 0.003(2) 0.004(2) -0.005(2)
C3b 0.031(3) 0.055(4) 0.035(3) 0.005(3) 0.000(2) -0.015(3)
C4b 0.028(3) 0.066(4) 0.034(3) 0.014(3) 0.001(2) -0.004(3)
C5b 0.034(3) 0.053(4) 0.034(3) 0.008(3) 0.008(2) 0.003(3)
C6b 0.034(3) 0.049(3) 0.028(3) 0.000(2) 0.001(2) -0.001(2)
N2b 0.025(2) 0.038(3) 0.030(2) 0.0000(19) -0.0050(17) 0.0037(18)
C12b 0.034(3) 0.053(4) 0.042(3) -0.015(3) -0.012(2) 0.004(3)
C11b 0.042(4) 0.096(6) 0.059(4) -0.043(4) -0.006(3) -0.009(4)
N1b 0.0244(19) 0.025(2) 0.0204(18) 0.0002(15) 0.0008(15) -0.0019(16)
C13b 0.055(4) 0.056(4) 0.060(4) -0.027(3) -0.028(3) 0.032(3)
C14b 0.036(3) 0.116(7) 0.052(4) 0.025(4) 0.002(3) -0.025(4)
C10b 0.146(8) 0.036(4) 0.039(3) -0.009(3) -0.015(4) 0.032(4)
C9b 0.102(6) 0.059(4) 0.026(3) -0.016(3) 0.029(3) -0.040(4)
Pt1c 0.02029(8) 0.01747(9) 0.01582(8) 0.00060(6) -0.00034(6) 0.00003(6)
Cl1c 0.0318(6) 0.0236(6) 0.0219(5) 0.0020(4) 0.0042(4) -0.0041(5)
C8c 0.022(2) 0.018(2) 0.025(2) 0.0033(17) -0.0012(17) 0.0004(17)
C7c 0.027(2) 0.026(3) 0.025(2) -0.0020(19) 0.0010(18) 0.0029(19)
C1c 0.025(2) 0.020(2) 0.026(2) 0.0038(18) -0.0010(18) -0.0041(18)
C6c 0.026(2) 0.029(3) 0.029(2) 0.004(2) -0.0027(19) -0.001(2)
C5c 0.024(2) 0.030(3) 0.039(3) 0.004(2) -0.002(2) -0.002(2)
C4c 0.026(3) 0.037(3) 0.043(3) 0.008(2) -0.010(2) -0.002(2)
C3c 0.035(3) 0.040(3) 0.031(3) 0.004(2) -0.012(2) -0.007(2)
C2c 0.034(3) 0.028(3) 0.028(2) 0.000(2) -0.003(2) -0.004(2)
N2c 0.0235(19) 0.021(2) 0.0247(19) -0.0004(15) -0.0060(15) 0.0004(15)
C12c 0.032(2) 0.024(2) 0.027(2) 0.0067(19) -0.004(2) -0.001(2)
C11c 0.033(3) 0.030(3) 0.020(2) 0.0042(19) 0.0014(19) 0.000(2)
N1c 0.0241(19) 0.020(2) 0.0237(18) 0.0028(15) 0.0066(15) 0.0012(15)
C14c 0.041(3) 0.032(3) 0.034(3) -0.004(2) -0.014(2) -0.004(2)
C13c 0.025(2) 0.033(3) 0.034(3) 0.004(2) 0.002(2) 0.006(2)
C10c 0.034(3) 0.031(3) 0.038(3) -0.002(2) 0.011(2) 0.003(2)
C9c 0.028(2) 0.024(2) 0.031(2) 0.001(2) 0.0001(19) -0.0029(19)

loop_
_atom_type_symbol
_atom_type_description
_atom_type_scat_dispersion_real
_atom_type_scat_dispersion_imag
_atom_type_scat_source
C C 0.0033 0.0016 'International Tables Vol C Tables 4.2.6.8 and 6.1.1.4'
H H 0.0000 0.0000 'International Tables Vol C Tables 4.2.6.8 and 6.1.1.4'
N N 0.0061 0.0033 'International Tables Vol C Tables 4.2.6.8 and 6.1.1.4'
Cl Cl 0.1484 0.1585 'International Tables Vol C Tables 4.2.6.8 and 6.1.1.4'
Pt Pt -1.7033 8.3905 'International Tables Vol C Tables 4.2.6.8 and 6.1.1.4'

loop_
_geom_angle_atom_site_label_1
_geom_angle_atom_site_label_2
_geom_angle_atom_site_label_3
_geom_angle
C8a Pt1a N1a 92.42(17)
C8a Pt1a N2a 176.72(16)
N1a Pt1a N2a 84.78(15)
C8a Pt1a Cl1a 90.40(13)
N1a Pt1a Cl1a 175.52(11)
N2a Pt1a Cl1a 92.49(10)
C7a C8a Pt1a 127.4(4)
C8a C7a C1a 127.5(5)
C6a C1a C2a 117.5(5)
C6a C1a C7a 123.9(5)
C2a C1a C7a 118.6(5)
C1a C2a C3a 121.3(5)
C4a C3a C2a 120.4(5)
C3a C4a C5a 118.4(5)
C4a C5a C6a 121.7(6)
C5a C6a C1a 120.8(5)
C13a N2a C14a 108.9(4)
C13a N2a C12a 111.5(4)
C14a N2a C12a 107.5(4)
C13a N2a Pt1a 111.1(3)
C14a N2a Pt1a 113.6(3)
C12a N2a Pt1a 104.2(3)
N2a C12a C11a 109.4(4)
N1a C11a C12a 110.8(4)
C10a N1a C9a 108.2(4)
C10a N1a C11a 108.0(4)
C9a N1a C11a 110.2(4)
C10a N1a Pt1a 112.1(3)
C9a N1a Pt1a 111.7(3)
C11a N1a Pt1a 106.4(3)
C8b Pt1b N1b 91.91(18)
C8b Pt1b N2b 175.0(2)
N1b Pt1b N2b 84.36(15)
C8b Pt1b Cl1b 92.15(15)
N1b Pt1b Cl1b 174.93(11)
N2b Pt1b Cl1b 91.76(12)
C7b C8b Pt1b 131.7(4)
C8b C7b C1b 124.4(5)
C6b C1b C2b 117.6(5)
C6b C1b C7b 123.4(5)
C2b C1b C7b 119.0(5)
C3b C2b C1b 120.8(5)
C4b C3b C2b 120.8(5)
C3b C4b C5b 119.3(5)
C4b C5b C6b 120.1(6)
C1b C6b C5b 121.4(5)
C13b N2b C14b 109.4(5)
C13b N2b C12b 109.8(4)
C14b N2b C12b 108.9(5)
C13b N2b Pt1b 113.6(4)
C14b N2b Pt1b 109.9(3)
C12b N2b Pt1b 105.0(3)
C11b C12b N2b 114.0(5)
C12b C11b N1b 114.0(6)
C9b N1b C11b 112.6(5)
C9b N1b C10b 105.7(5)
C11b N1b C10b 105.2(5)
C9b N1b Pt1b 111.3(3)
C11b N1b Pt1b 106.6(3)
C10b N1b Pt1b 115.3(3)
C8c Pt1c N1c 90.79(16)
C8c Pt1c N2c 175.27(16)
N1c Pt1c N2c 84.54(15)
C8c Pt1c Cl1c 91.71(13)
N1c Pt1c Cl1c 177.46(11)
N2c Pt1c Cl1c 92.96(11)
C7c C8c Pt1c 128.1(4)
C8c C7c C1c 127.1(4)
C2c C1c C6c 117.6(4)
C2c C1c C7c 120.3(4)
C6c C1c C7c 122.1(4)
C5c C6c C1c 120.6(5)
C6c C5c C4c 121.3(5)
C3c C4c C5c 119.1(5)
C4c C3c C2c 120.2(5)
C1c C2c C3c 121.0(5)
C13c N2c C12c 108.8(4)
C13c N2c C14c 109.1(4)
C12c N2c C14c 110.2(4)
C13c N2c Pt1c 113.8(3)
C12c N2c Pt1c 104.1(3)
C14c N2c Pt1c 110.7(3)
N2c C12c C11c 109.8(4)
N1c C11c C12c 110.5(4)
C9c N1c C10c 108.3(4)
C9c N1c C11c 109.7(4)
C10c N1c C11c 107.6(4)
C9c N1c Pt1c 110.8(3)
C10c N1c Pt1c 113.6(3)
C11c N1c Pt1c 106.7(3)

loop_
_geom_bond_atom_site_label_1
_geom_bond_atom_site_label_2
_geom_bond_distance
Pt1a C8a 1.984(4)
Pt1a N1a 2.068(4)
Pt1a N2a 2.164(4)
Pt1a Cl1a 2.2979(11)
C8a C7a 1.315(7)
C7a C1a 1.479(6)
C1a C6a 1.386(7)
C1a C2a 1.390(7)
C2a C3a 1.393(7)
C3a C4a 1.373(8)
C4a C5a 1.375(8)
C5a C6a 1.377(7)
N2a C13a 1.467(6)
N2a C14a 1.490(6)
N2a C12a 1.491(6)
C12a C11a 1.498(7)
C11a N1a 1.494(6)
N1a C10a 1.476(6)
N1a C9a 1.491(6)
Pt1b C8b 1.983(5)
Pt1b N1b 2.074(4)
Pt1b N2b 2.185(4)
Pt1b Cl1b 2.3050(12)
C8b C7b 1.322(7)
C7b C1b 1.481(7)
C1b C6b 1.387(8)
C1b C2b 1.397(7)
C2b C3b 1.390(8)
C3b C4b 1.375(9)
C4b C5b 1.376(8)
C5b C6b 1.398(7)
N2b C13b 1.464(7)
N2b C14b 1.470(7)
N2b C12b 1.475(7)
C12b C11b 1.449(9)
C11b N1b 1.480(7)
N1b C9b 1.449(6)
N1b C10b 1.484(7)
Pt1c C8c 1.977(4)
Pt1c N1c 2.072(4)
Pt1c N2c 2.180(4)
Pt1c Cl1c 2.3015(11)
C8c C7c 1.330(6)
C7c C1c 1.475(6)
C1c C2c 1.393(6)
C1c C6c 1.401(7)
C6c C5c 1.379(7)
C5c C4c 1.380(7)
C4c C3c 1.374(8)
C3c C2c 1.401(7)
N2c C13c 1.466(6)
N2c C12c 1.481(6)
N2c C14c 1.483(6)
C12c C11c 1.509(7)
C11c N1c 1.490(6)
N1c C9c 1.480(6)
N1c C10c 1.484(6)
